data_4327594
loop_
_publ_author_name
'Michael Rombach'
'Heinrich Vahrenkamp'

_publ_section_title
;
 Pyrazolylborate-Zinc-Hydrosulfide Complexes and Their Reactions
;
_journal_name_full 'Inorganic Chemistry'
_journal_page_first 6144
_journal_page_last 6150
_journal_paper_doi 10.1021/ic010510+
_journal_volume 40
_journal_year 2001
_chemical_formula_sum 'C74 H75 B2 F24 N19 O8 S2 Zn2'
_chemical_formula_weight 2031.01
_chemical_name_common 'TpPic,MeZnSH 2 CF3(C(OH)2)CF3 '
_chemical_name_systematic
; 
Hydrotris(5-methyl-3-3'-(4-methyl)-pyridyl-pyrazol-1-
yl)borato-zink-hydrogensulfide 2 Hexafluoro-2,2-propandiole' 
;
_space_group_IT_number 14
_symmetry_cell_setting monoclinic
_symmetry_space_group_name_Hall '-P 2yn'
_symmetry_space_group_name_H-M 'P 1 21/n 1'
_atom_sites_solution_hydrogens geom
_atom_sites_solution_primary direct
_atom_sites_solution_secondary difmap
_audit_creation_method SHELXL-97
_cell_angle_alpha 90.00
_cell_angle_beta 97.7880(10)
_cell_angle_gamma 90.00
_cell_formula_units_Z 4
_cell_length_a 19.6544(8)
_cell_length_b 16.2385(7)
_cell_length_c 28.2153(11)
_cell_measurement_temperature 180(2)
_cell_volume 8922.1(6)
_computing_cell_refinement 'Bruker SMART'
_computing_data_collection 'Bruker SMART'
_computing_data_reduction 'Bruker SHELXTL'
_computing_molecular_graphics 'Bruker SHELXTL '
_computing_publication_material 'Bruker SHELXTL '
_computing_structure_refinement 'Bruker SHELXTL '
_computing_structure_solution 'Bruker SHELXTL '
_diffrn_ambient_temperature 180(2)
_diffrn_detector_area_resol_mean '8192 pixel/mm'
_diffrn_measured_fraction_theta_full 0.998
_diffrn_measured_fraction_theta_max 0.998
_diffrn_measurement_device_type 'CCD area detector'
_diffrn_measurement_method 'phi and omega scans'
_diffrn_radiation_monochromator graphite
_diffrn_radiation_source 'fine-focus sealed tube'
_diffrn_radiation_type MoK\a
_diffrn_radiation_wavelength 0.71073
_diffrn_reflns_av_R_equivalents 0.0583
_diffrn_reflns_av_sigmaI/netI 0.0438
_diffrn_reflns_limit_h_max 21
_diffrn_reflns_limit_h_min -21
_diffrn_reflns_limit_k_max 18
_diffrn_reflns_limit_k_min -18
_diffrn_reflns_limit_l_max 31
_diffrn_reflns_limit_l_min -31
_diffrn_reflns_number 61360
_diffrn_reflns_theta_full 23.30
_diffrn_reflns_theta_max 23.30
_diffrn_reflns_theta_min 1.19
_diffrn_standards_decay_% none
_diffrn_standards_interval_count none
_diffrn_standards_interval_time none
_diffrn_standards_number none
_exptl_absorpt_coefficient_mu 0.698
_exptl_absorpt_correction_type SADABS
_exptl_crystal_colour colourless
_exptl_crystal_density_diffrn 1.512
_exptl_crystal_description isometric
_exptl_crystal_F_000 4136
_exptl_crystal_size_max 0.3
_exptl_crystal_size_mid 0.4
_exptl_crystal_size_min 0.6
_refine_diff_density_max 0.625
_refine_diff_density_min -0.341
_refine_diff_density_rms 0.128
_refine_ls_extinction_coef none
_refine_ls_extinction_method none
_refine_ls_goodness_of_fit_ref 1.029
_refine_ls_hydrogen_treatment mixed
_refine_ls_matrix_type full
_refine_ls_number_parameters 1220
_refine_ls_number_reflns 12862
_refine_ls_number_restraints 0
_refine_ls_restrained_S_all 1.029
_refine_ls_R_factor_all 0.0691
_refine_ls_R_factor_gt 0.0432
_refine_ls_shift/su_max 0.015
_refine_ls_shift/su_mean 0.000
_refine_ls_structure_factor_coef Fsqd
_refine_ls_weighting_details 'calc w=1/[\s^2^(Fo^2^)+(0.0833P)^2^+0.4828P] where P=(Fo^2^+2Fc^2^)/3'
_refine_ls_weighting_scheme calc
_refine_ls_wR_factor_gt 0.1152
_refine_ls_wR_factor_ref 0.1331
_reflns_number_gt 9356
_reflns_number_total 12862
_reflns_threshold_expression >2sigma(I)
_cod_data_source_file ic0105102B_4.cif
_cod_data_source_block M18
_cod_database_code 4327594

loop_
_symmetry_equiv_pos_as_xyz
'x, y, z'
'-x+1/2, y+1/2, -z+1/2'
'-x, -y, -z'
'x-1/2, -y-1/2, z-1/2'

loop_
_atom_site_label
_atom_site_type_symbol
_atom_site_fract_x
_atom_site_fract_y
_atom_site_fract_z
_atom_site_U_iso_or_equiv
_atom_site_adp_type
_atom_site_occupancy
_atom_site_symmetry_multiplicity
_atom_site_calc_flag
_atom_site_refinement_flags
Zn1 Zn 0.73750(2) 0.47951(3) 0.728442(15) 0.03000(13) Uani 1 1 d .
Zn2 Zn 0.24815(2) -0.17526(3) 0.721905(15) 0.02939(13) Uani 1 1 d .
S1 S 0.77602(6) 0.43563(7) 0.80128(4) 0.0409(3) Uani 1 1 d .
S2 S 0.24547(6) -0.13766(7) 0.79664(4) 0.0452(3) Uani 1 1 d .
N1 N 0.80335(15) 0.47273(19) 0.67813(11) 0.0324(7) Uani 1 1 d .
N2 N 0.65877(16) 0.42401(19) 0.68461(11) 0.0347(8) Uani 1 1 d .
N3 N 0.69999(15) 0.59174(19) 0.70755(11) 0.0315(7) Uani 1 1 d .
N4 N 0.77313(16) 0.49736(19) 0.63341(11) 0.0339(8) Uani 1 1 d .
N5 N 0.65234(16) 0.4531(2) 0.63837(11) 0.0370(8) Uani 1 1 d .
N6 N 0.68753(16) 0.5996(2) 0.65861(11) 0.0351(8) Uani 1 1 d .
N7 N 0.96353(16) 0.3993(2) 0.79312(12) 0.0363(8) Uani 1 1 d .
N8 N 0.61541(17) 0.3118(2) 0.81389(13) 0.0419(9) Uani 1 1 d .
N9 N 0.68187(19) 0.6361(2) 0.85693(12) 0.0445(9) Uani 1 1 d .
N10 N 0.27856(15) -0.28423(18) 0.69672(11) 0.0314(7) Uani 1 1 d .
N11 N 0.15821(16) -0.16701(18) 0.67573(10) 0.0304(7) Uani 1 1 d .
N12 N 0.30307(16) -0.11367(19) 0.67604(11) 0.0321(7) Uani 1 1 d .
N13 N 0.26711(16) -0.29010(19) 0.64777(11) 0.0329(7) Uani 1 1 d .
N14 N 0.16607(16) -0.19346(19) 0.63036(10) 0.0326(8) Uani 1 1 d .
N15 N 0.28555(16) -0.1397(2) 0.62952(11) 0.0343(8) Uani 1 1 d .
N16 N 0.37156(18) -0.3247(2) 0.84146(12) 0.0439(9) Uani 1 1 d .
N17 N 0.05955(16) -0.0828(2) 0.79839(12) 0.0386(8) Uani 1 1 d .
N18 N 0.41205(17) -0.0039(2) 0.80185(13) 0.0413(8) Uani 1 1 d .
N19 N -0.0608(5) -0.1817(6) 1.0567(3) 0.198(5) Uani 1 1 d .
B1 B 0.6973(2) 0.5257(3) 0.62572(16) 0.0380(11) Uani 1 1 d .
H1 H 0.6841 0.5415 0.5922 0.046 Uiso 1 1 calc R
B2 B 0.2381(2) -0.2155(3) 0.61764(16) 0.0361(11) Uani 1 1 d .
H2 H 0.2350 -0.2286 0.5835 0.043 Uiso 1 1 calc R
O1 O 0.88743(18) 0.5579(2) 0.84811(11) 0.0498(8) Uani 1 1 d .
O2 O 0.95948(18) 0.4532(2) 0.88187(12) 0.0601(9) Uani 1 1 d .
O3 O 0.59644(18) 0.4246(3) 0.88155(13) 0.0568(10) Uani 1 1 d .
O4 O 0.69377(17) 0.4986(2) 0.90976(14) 0.0650(11) Uani 1 1 d .
O5 O 0.09438(19) -0.1868(2) 0.87508(13) 0.0666(10) Uani 1 1 d .
O6 O 0.19335(18) -0.1105(2) 0.89739(12) 0.0564(9) Uani 1 1 d .
O7 O 0.46540(17) -0.1044(2) 0.87537(13) 0.0602(10) Uani 1 1 d .
O8 O 0.37312(16) -0.1848(2) 0.89164(12) 0.0597(9) Uani 1 1 d .
F1 F 0.85575(17) 0.5860(2) 0.93839(11) 0.0918(11) Uani 1 1 d .
F2 F 0.84361(16) 0.4580(2) 0.92097(11) 0.0907(11) Uani 1 1 d .
F3 F 0.92910(14) 0.49819(19) 0.97032(9) 0.0654(8) Uani 1 1 d .
F4 F 1.01731(14) 0.6033(2) 0.85829(11) 0.0821(10) Uani 1 1 d .
F5 F 0.96178(17) 0.66617(18) 0.90822(12) 0.0811(9) Uani 1 1 d .
F6 F 1.03390(13) 0.57183(18) 0.93325(9) 0.0636(8) Uani 1 1 d .
F7 F 0.71719(17) 0.40293(19) 0.98695(10) 0.0795(9) Uani 1 1 d .
F8 F 0.63014(18) 0.32752(18) 0.96338(12) 0.0844(10) Uani 1 1 d .
F9 F 0.71222(15) 0.33563(17) 0.92145(11) 0.0677(8) Uani 1 1 d .
F10 F 0.62949(17) 0.53172(19) 0.98933(11) 0.0816(9) Uani 1 1 d .
F11 F 0.54352(16) 0.4577(2) 0.96252(11) 0.0789(9) Uani 1 1 d .
F12 F 0.56674(15) 0.56555(19) 0.92379(11) 0.0714(8) Uani 1 1 d .
F13 F 0.16299(19) -0.0968(3) 0.98597(11) 0.1040(12) Uani 1 1 d .
F14 F 0.08083(19) -0.0554(2) 0.93441(13) 0.0959(11) Uani 1 1 d .
F15 F 0.07296(18) -0.1701(3) 0.97093(13) 0.1081(13) Uani 1 1 d .
F16 F 0.22850(19) -0.2350(2) 0.96524(14) 0.1087(13) Uani 1 1 d .
F17 F 0.13860(19) -0.3032(2) 0.93902(14) 0.1062(13) Uani 1 1 d .
F18 F 0.21382(19) -0.2791(2) 0.89263(14) 0.0951(11) Uani 1 1 d .
F19 F 0.53345(18) -0.1426(3) 0.96191(12) 0.1212(17) Uani 1 1 d .
F20 F 0.5069(2) -0.2475(3) 0.91671(18) 0.1148(15) Uani 1 1 d .
F21 F 0.4530(2) -0.2238(3) 0.97567(14) 0.146(2) Uani 1 1 d .
F22 F 0.3527(2) -0.0242(2) 0.9037(2) 0.1153(15) Uani 1 1 d .
F23 F 0.3622(3) -0.0935(3) 0.96785(17) 0.178(3) Uani 1 1 d .
F24 F 0.4429(3) -0.0137(3) 0.95435(17) 0.157(2) Uani 1 1 d .
C1 C 0.8148(2) 0.4792(3) 0.60024(14) 0.0414(10) Uani 1 1 d .
C2 C 0.8732(2) 0.4434(3) 0.62406(14) 0.0420(10) Uani 1 1 d .
H2B H 0.9112 0.4252 0.6106 0.050 Uiso 1 1 calc R
C3 C 0.86446(19) 0.4395(2) 0.67187(14) 0.0332(9) Uani 1 1 d .
C4 C 0.7972(3) 0.4988(3) 0.54864(15) 0.0629(14) Uani 1 1 d .
H4B H 0.7526 0.5240 0.5432 0.094 Uiso 1 1 calc R
H4C H 0.7969 0.4490 0.5302 0.094 Uiso 1 1 calc R
H4D H 0.8308 0.5361 0.5391 0.094 Uiso 1 1 calc R
C5 C 0.91011(19) 0.4010(2) 0.71102(14) 0.0333(9) Uani 1 1 d .
C6 C 0.9420(2) 0.3263(3) 0.70398(15) 0.0387(10) Uani 1 1 d .
H6B H 0.9358 0.3014 0.6740 0.046 Uiso 1 1 calc R
C7 C 0.9829(2) 0.2895(2) 0.74167(15) 0.0397(10) Uani 1 1 d .
H7B H 1.0041 0.2395 0.7370 0.048 Uiso 1 1 calc R
C8 C 0.99280(19) 0.3261(3) 0.78614(15) 0.0383(10) Uani 1 1 d .
C9 C 0.92438(19) 0.4348(3) 0.75635(14) 0.0370(10) Uani 1 1 d .
H9A H 0.9053 0.4859 0.7616 0.044 Uiso 1 1 calc R
C10 C 1.0346(2) 0.2869(3) 0.82850(16) 0.0506(12) Uani 1 1 d .
H10A H 1.0351 0.3222 0.8559 0.076 Uiso 1 1 calc R
H10B H 1.0807 0.2787 0.8218 0.076 Uiso 1 1 calc R
H10C H 1.0147 0.2348 0.8350 0.076 Uiso 1 1 calc R
C11 C 0.6072(2) 0.4057(3) 0.60973(15) 0.0474(11) Uani 1 1 d .
C12 C 0.5845(2) 0.3459(3) 0.63787(16) 0.0505(12) Uani 1 1 d .
H12A H 0.5532 0.3044 0.6279 0.061 Uiso 1 1 calc R
C13 C 0.6167(2) 0.3586(2) 0.68386(15) 0.0386(10) Uani 1 1 d .
C14 C 0.5885(3) 0.4223(4) 0.55759(17) 0.0732(16) Uani 1 1 d .
H14A H 0.6138 0.4691 0.5487 0.110 Uiso 1 1 calc R
H14B H 0.5402 0.4334 0.5509 0.110 Uiso 1 1 calc R
H14C H 0.5994 0.3750 0.5396 0.110 Uiso 1 1 calc R
C15 C 0.6126(2) 0.3114(3) 0.72823(16) 0.0422(11) Uani 1 1 d .
C16 C 0.6095(3) 0.2262(3) 0.72870(18) 0.0568(13) Uani 1 1 d .
H16A H 0.6068 0.1967 0.7003 0.068 Uiso 1 1 calc R
C17 C 0.6104(3) 0.1859(3) 0.7711(2) 0.0664(15) Uani 1 1 d .
H17A H 0.6083 0.1287 0.7714 0.080 Uiso 1 1 calc R
C18 C 0.6144(2) 0.2289(3) 0.81377(17) 0.0500(12) Uani 1 1 d .
C19 C 0.61403(19) 0.3504(2) 0.77210(15) 0.0375(10) Uani 1 1 d .
H19A H 0.6140 0.4077 0.7723 0.045 Uiso 1 1 calc R
C20 C 0.6197(3) 0.1873(3) 0.8620(2) 0.0722(16) Uani 1 1 d .
H20A H 0.6223 0.2283 0.8867 0.108 Uiso 1 1 calc R
H20B H 0.6603 0.1537 0.8667 0.108 Uiso 1 1 calc R
H20C H 0.5800 0.1534 0.8634 0.108 Uiso 1 1 calc R
C21 C 0.6686(2) 0.6781(3) 0.64689(15) 0.0392(10) Uani 1 1 d .
C22 C 0.6681(2) 0.7209(3) 0.68885(14) 0.0409(10) Uani 1 1 d .
H22A H 0.6568 0.7761 0.6919 0.049 Uiso 1 1 calc R
C23 C 0.68789(19) 0.6657(2) 0.72574(13) 0.0319(9) Uani 1 1 d .
C24 C 0.6516(3) 0.7071(3) 0.59653(16) 0.0567(13) Uani 1 1 d .
H24A H 0.6568 0.6624 0.5751 0.085 Uiso 1 1 calc R
H24B H 0.6820 0.7511 0.5907 0.085 Uiso 1 1 calc R
H24C H 0.6051 0.7265 0.5914 0.085 Uiso 1 1 calc R
C25 C 0.69593(18) 0.6808(2) 0.77769(14) 0.0307(9) Uani 1 1 d .
C26 C 0.7240(2) 0.7540(2) 0.79716(14) 0.0360(9) Uani 1 1 d .
H26A H 0.7381 0.7944 0.7773 0.043 Uiso 1 1 calc R
C27 C 0.7308(2) 0.7665(2) 0.84547(14) 0.0387(10) Uani 1 1 d .
H27A H 0.7495 0.8155 0.8584 0.046 Uiso 1 1 calc R
C28 C 0.7100(2) 0.7068(3) 0.87499(15) 0.0408(10) Uani 1 1 d .
C29 C 0.6752(2) 0.6248(2) 0.80944(15) 0.0388(10) Uani 1 1 d .
H29A H 0.6554 0.5759 0.7972 0.047 Uiso 1 1 calc R
C30 C 0.7166(3) 0.7175(3) 0.92836(15) 0.0626(14) Uani 1 1 d .
H30A H 0.6992 0.6694 0.9425 0.094 Uiso 1 1 calc R
H30B H 0.6907 0.7648 0.9357 0.094 Uiso 1 1 calc R
H30C H 0.7640 0.7251 0.9410 0.094 Uiso 1 1 calc R
C31 C 0.2812(2) -0.3670(2) 0.63404(14) 0.0362(9) Uani 1 1 d .
C32 C 0.3026(2) -0.4117(2) 0.67480(14) 0.0379(10) Uani 1 1 d .
H32A H 0.3157 -0.4668 0.6763 0.045 Uiso 1 1 calc R
C33 C 0.30076(18) -0.3589(2) 0.71326(14) 0.0308(9) Uani 1 1 d .
C34 C 0.2745(2) -0.3933(3) 0.58253(14) 0.0482(11) Uani 1 1 d .
H34A H 0.2580 -0.3480 0.5624 0.072 Uiso 1 1 calc R
H34B H 0.2427 -0.4383 0.5774 0.072 Uiso 1 1 calc R
H34C H 0.3185 -0.4105 0.5750 0.072 Uiso 1 1 calc R
C35 C 0.31961(18) -0.3736(2) 0.76454(13) 0.0303(9) Uani 1 1 d .
C36 C 0.3039(2) -0.4472(2) 0.78583(14) 0.0354(9) Uani 1 1 d .
H36A H 0.2819 -0.4892 0.7673 0.042 Uiso 1 1 calc R
C37 C 0.3210(2) -0.4575(2) 0.83401(15) 0.0386(10) Uani 1 1 d .
H37A H 0.3103 -0.5065 0.8484 0.046 Uiso 1 1 calc R
C38 C 0.3543(2) -0.3949(3) 0.86169(15) 0.0427(10) Uani 1 1 d .
C39 C 0.3544(2) -0.3156(2) 0.79442(14) 0.0371(10) Uani 1 1 d .
H39A H 0.3666 -0.2667 0.7807 0.045 Uiso 1 1 calc R
C40 C 0.3731(3) -0.4039(3) 0.91510(16) 0.0655(14) Uani 1 1 d .
H40A H 0.3955 -0.3546 0.9279 0.098 Uiso 1 1 calc R
H40B H 0.4035 -0.4499 0.9218 0.098 Uiso 1 1 calc R
H40C H 0.3322 -0.4128 0.9295 0.098 Uiso 1 1 calc R
C41 C 0.1065(2) -0.1814(2) 0.60101(14) 0.0365(10) Uani 1 1 d .
C42 C 0.0605(2) -0.1468(3) 0.62712(14) 0.0400(10) Uani 1 1 d .
H42A H 0.0154 -0.1320 0.6160 0.048 Uiso 1 1 calc R
C43 C 0.09397(19) -0.1380(2) 0.67371(14) 0.0325(9) Uani 1 1 d .
C44 C 0.0968(2) -0.2065(3) 0.54922(15) 0.0529(12) Uani 1 1 d .
H44A H 0.1388 -0.2295 0.5413 0.079 Uiso 1 1 calc R
H44B H 0.0846 -0.1591 0.5296 0.079 Uiso 1 1 calc R
H44C H 0.0609 -0.2468 0.5438 0.079 Uiso 1 1 calc R
C45 C 0.06803(18) -0.0962(2) 0.71415(14) 0.0329(9) Uani 1 1 d .
C46 C 0.0303(2) -0.0235(2) 0.70599(15) 0.0395(10) Uani 1 1 d .
H46A H 0.0193 -0.0037 0.6750 0.047 Uiso 1 1 calc R
C47 C 0.0097(2) 0.0184(3) 0.74351(16) 0.0424(10) Uani 1 1 d .
H47A H -0.0151 0.0670 0.7380 0.051 Uiso 1 1 calc R
C48 C 0.0256(2) -0.0113(3) 0.78978(16) 0.0397(10) Uani 1 1 d .
C49 C 0.07923(19) -0.1234(2) 0.76073(14) 0.0356(9) Uani 1 1 d .
H49A H 0.1020 -0.1733 0.7667 0.043 Uiso 1 1 calc R
C50 C 0.0066(3) 0.0351(3) 0.83248(17) 0.0572(13) Uani 1 1 d .
H50A H 0.0219 0.0047 0.8612 0.086 Uiso 1 1 calc R
H50B H -0.0423 0.0418 0.8292 0.086 Uiso 1 1 calc R
H50C H 0.0282 0.0882 0.8342 0.086 Uiso 1 1 calc R
C51 C 0.3099(2) -0.0845(3) 0.59956(15) 0.0410(10) Uani 1 1 d .
C52 C 0.3441(2) -0.0243(3) 0.62706(16) 0.0461(11) Uani 1 1 d .
H52A H 0.3663 0.0211 0.6162 0.055 Uiso 1 1 calc R
C53 C 0.3391(2) -0.0441(2) 0.67435(14) 0.0359(9) Uani 1 1 d .
C54 C 0.2997(3) -0.0944(3) 0.54634(15) 0.0605(13) Uani 1 1 d .
H54A H 0.3206 -0.0489 0.5320 0.091 Uiso 1 1 calc R
H54B H 0.2514 -0.0956 0.5349 0.091 Uiso 1 1 calc R
H54C H 0.3205 -0.1449 0.5380 0.091 Uiso 1 1 calc R
C55 C 0.3662(2) 0.0010(2) 0.71839(15) 0.0370(10) Uani 1 1 d .
C56 C 0.3684(2) 0.0857(3) 0.72013(18) 0.0518(12) Uani 1 1 d .
H56A H 0.3544 0.1166 0.6928 0.062 Uiso 1 1 calc R
C57 C 0.3915(3) 0.1241(3) 0.76240(19) 0.0593(13) Uani 1 1 d .
H57A H 0.3933 0.1813 0.7636 0.071 Uiso 1 1 calc R
C58 C 0.4123(2) 0.0786(3) 0.80348(17) 0.0494(11) Uani 1 1 d .
C59 C 0.39009(19) -0.0403(3) 0.76038(14) 0.0370(10) Uani 1 1 d .
H59A H 0.3908 -0.0975 0.7595 0.044 Uiso 1 1 calc R
C60 C 0.4340(3) 0.1185(3) 0.85105(19) 0.0757(17) Uani 1 1 d .
H60A H 0.4466 0.0768 0.8747 0.114 Uiso 1 1 calc R
H60B H 0.3966 0.1504 0.8600 0.114 Uiso 1 1 calc R
H60C H 0.4726 0.1539 0.8489 0.114 Uiso 1 1 calc R
C61 C -0.0096(4) -0.3154(4) 1.0315(2) 0.0872(19) Uani 1 1 d .
H61A H 0.0210 -0.3032 1.0086 0.131 Uiso 1 1 calc R
H61B H -0.0446 -0.3528 1.0175 0.131 Uiso 1 1 calc R
H61C H 0.0157 -0.3401 1.0593 0.131 Uiso 1 1 calc R
C62 C -0.0404(4) -0.2421(5) 1.0445(3) 0.106(3) Uani 1 1 d .
C63 C 0.8896(2) 0.5183(3) 0.92995(17) 0.0546(12) Uani 1 1 d .
C64 C 0.9296(2) 0.5287(3) 0.88759(14) 0.0396(10) Uani 1 1 d .
C65 C 0.9859(2) 0.5930(3) 0.89732(17) 0.0532(12) Uani 1 1 d .
C66 C 0.6754(2) 0.3791(3) 0.94876(17) 0.0517(12) Uani 1 1 d .
C67 C 0.6402(2) 0.4514(3) 0.92009(15) 0.0408(10) Uani 1 1 d .
C68 C 0.5948(2) 0.5013(3) 0.94914(16) 0.0504(12) Uani 1 1 d .
C69 C 0.1171(3) -0.1213(4) 0.95108(19) 0.0700(16) Uani 1 1 d .
C70 C 0.1460(2) -0.1655(3) 0.91075(16) 0.0514(12) Uani 1 1 d .
C71 C 0.1820(3) -0.2464(4) 0.9272(2) 0.0708(16) Uani 1 1 d .
C72 C 0.4816(3) -0.1891(5) 0.9404(2) 0.081(2) Uani 1 1 d .
C73 C 0.4293(2) -0.1364(3) 0.90842(15) 0.0462(11) Uani 1 1 d .
C74 C 0.3957(4) -0.0658(5) 0.9344(2) 0.090(2) Uani 1 1 d .
H4A H 0.685(2) 0.541(3) 0.8944(17) 0.059(16) Uiso 1 1 d .
H3A H 0.610(2) 0.397(3) 0.8680(17) 0.041(16) Uiso 1 1 d .
H7A H 0.445(2) -0.077(3) 0.8568(17) 0.053(17) Uiso 1 1 d .
H6A H 0.208(3) -0.125(4) 0.872(2) 0.09(2) Uiso 1 1 d .
H5A H 0.078(3) -0.143(4) 0.859(2) 0.12(3) Uiso 1 1 d .
H2A H 0.954(3) 0.431(4) 0.848(2) 0.11(2) Uiso 1 1 d .
H8A H 0.414(2) -0.190(3) 0.8621(17) 0.069(14) Uiso 1 1 d .
H1A H 0.860(2) 0.527(3) 0.8404(17) 0.046(16) Uiso 1 1 d .
H1S H 0.731(2) 0.453(3) 0.8217(17) 0.071(15) Uiso 1 1 d .
H2S H 0.297(3) -0.144(3) 0.8130(18) 0.089(17) Uiso 1 1 d .

loop_
_atom_site_aniso_label
_atom_site_aniso_U_11
_atom_site_aniso_U_22
_atom_site_aniso_U_33
_atom_site_aniso_U_23
_atom_site_aniso_U_13
_atom_site_aniso_U_12
Zn1 0.0332(2) 0.0263(2) 0.0304(2) -0.00285(19) 0.00413(19) 0.00058(19)
Zn2 0.0338(3) 0.0264(2) 0.0278(2) -0.00036(19) 0.00329(19) 0.00298(19)
S1 0.0465(6) 0.0395(6) 0.0362(6) 0.0027(5) 0.0036(5) 0.0003(5)
S2 0.0457(6) 0.0560(7) 0.0326(6) -0.0054(5) 0.0003(5) 0.0073(6)
N1 0.0333(18) 0.0344(19) 0.0290(17) -0.0014(14) 0.0028(14) 0.0031(15)
N2 0.0368(18) 0.0318(19) 0.0353(19) -0.0096(15) 0.0039(15) -0.0012(15)
N3 0.0353(18) 0.0294(19) 0.0294(18) -0.0022(14) 0.0028(14) 0.0028(14)
N4 0.0388(19) 0.0341(19) 0.0292(17) -0.0017(15) 0.0057(15) 0.0019(15)
N5 0.0369(19) 0.041(2) 0.0316(18) -0.0104(16) -0.0001(15) -0.0014(16)
N6 0.0407(19) 0.034(2) 0.0299(18) 0.0001(15) 0.0026(15) 0.0052(15)
N7 0.0333(18) 0.0334(19) 0.043(2) 0.0005(16) 0.0084(16) -0.0003(15)
N8 0.040(2) 0.030(2) 0.057(2) -0.0021(17) 0.0129(17) -0.0040(15)
N9 0.061(2) 0.032(2) 0.044(2) 0.0005(17) 0.0170(18) -0.0002(18)
N10 0.0364(18) 0.0241(18) 0.0335(18) -0.0012(14) 0.0042(14) 0.0051(14)
N11 0.0357(18) 0.0261(17) 0.0282(17) -0.0008(14) -0.0003(14) 0.0023(15)
N12 0.0369(18) 0.0286(18) 0.0311(18) 0.0019(14) 0.0056(15) 0.0028(15)
N13 0.0417(19) 0.0261(18) 0.0312(18) -0.0004(14) 0.0061(15) 0.0053(15)
N14 0.0412(19) 0.0283(18) 0.0268(17) -0.0017(14) -0.0010(15) 0.0038(15)
N15 0.0398(19) 0.0341(19) 0.0303(18) 0.0057(15) 0.0091(15) 0.0055(15)
N16 0.052(2) 0.033(2) 0.043(2) 0.0027(17) -0.0072(17) -0.0006(17)
N17 0.0366(19) 0.040(2) 0.039(2) -0.0062(16) 0.0032(16) -0.0013(16)
N18 0.0378(19) 0.034(2) 0.051(2) -0.0038(17) 0.0024(17) 0.0002(15)
N19 0.276(11) 0.184(9) 0.149(7) 0.071(6) 0.085(7) 0.157(9)
B1 0.045(3) 0.039(3) 0.028(2) -0.002(2) 0.000(2) 0.006(2)
B2 0.045(3) 0.036(3) 0.028(2) 0.001(2) 0.006(2) 0.007(2)
O1 0.051(2) 0.050(2) 0.0439(19) 0.0043(16) -0.0070(16) 0.0010(18)
O2 0.089(3) 0.048(2) 0.0417(19) 0.0019(16) 0.0033(18) 0.0227(18)
O3 0.044(2) 0.078(3) 0.048(2) -0.022(2) 0.0028(17) 0.0142(19)
O4 0.0446(19) 0.057(2) 0.095(3) 0.039(2) 0.0152(19) -0.0014(17)
O5 0.073(2) 0.059(2) 0.060(2) 0.0114(19) -0.0168(19) -0.0167(19)
O6 0.071(2) 0.049(2) 0.053(2) -0.0064(17) 0.0202(18) -0.0166(17)
O7 0.0443(19) 0.080(3) 0.058(2) 0.026(2) 0.0144(17) 0.0135(19)
O8 0.0465(19) 0.060(2) 0.069(2) -0.0136(18) -0.0045(17) -0.0085(16)
F1 0.091(2) 0.118(3) 0.073(2) 0.0131(19) 0.0367(18) 0.051(2)
F2 0.068(2) 0.127(3) 0.075(2) 0.023(2) 0.0022(17) -0.037(2)
F3 0.0603(17) 0.096(2) 0.0385(14) 0.0128(14) 0.0024(13) 0.0039(15)
F4 0.0564(18) 0.122(3) 0.068(2) 0.0323(19) 0.0108(15) -0.0102(18)
F5 0.091(2) 0.0414(17) 0.103(2) -0.0028(16) -0.0129(19) 0.0014(16)
F6 0.0467(15) 0.081(2) 0.0582(17) 0.0120(15) -0.0100(13) -0.0036(14)
F7 0.101(2) 0.068(2) 0.0599(18) 0.0131(16) -0.0238(18) 0.0109(18)
F8 0.109(3) 0.0551(19) 0.096(2) 0.0268(17) 0.036(2) -0.0164(18)
F9 0.0674(18) 0.0565(18) 0.079(2) 0.0083(15) 0.0085(16) 0.0132(15)
F10 0.100(2) 0.073(2) 0.0666(19) -0.0281(16) -0.0095(18) 0.0034(18)
F11 0.076(2) 0.083(2) 0.088(2) -0.0232(18) 0.0491(18) -0.0184(18)
F12 0.0736(19) 0.069(2) 0.0726(19) -0.0017(16) 0.0117(16) 0.0226(16)
F13 0.101(3) 0.160(4) 0.0499(19) -0.026(2) 0.0071(19) -0.013(3)
F14 0.103(3) 0.104(3) 0.085(2) 0.000(2) 0.029(2) 0.025(2)
F15 0.085(2) 0.153(4) 0.093(3) 0.037(2) 0.036(2) -0.013(2)
F16 0.092(2) 0.100(3) 0.117(3) 0.035(2) -0.047(2) -0.012(2)
F17 0.097(3) 0.078(2) 0.136(3) 0.053(2) -0.010(2) -0.029(2)
F18 0.105(3) 0.066(2) 0.116(3) 0.005(2) 0.020(2) 0.016(2)
F19 0.080(2) 0.186(4) 0.082(2) 0.055(3) -0.041(2) -0.069(3)
F20 0.085(3) 0.104(3) 0.151(4) 0.058(3) -0.001(3) 0.034(2)
F21 0.098(3) 0.233(5) 0.094(3) 0.100(3) -0.029(2) -0.077(3)
F22 0.087(3) 0.088(3) 0.181(5) -0.045(3) 0.056(3) 0.008(2)
F23 0.279(7) 0.161(5) 0.128(4) -0.057(3) 0.145(5) -0.048(4)
F24 0.199(5) 0.138(4) 0.129(4) -0.079(3) 0.005(4) -0.062(4)
C1 0.044(2) 0.046(3) 0.037(2) 0.000(2) 0.013(2) 0.000(2)
C2 0.042(2) 0.046(3) 0.041(2) -0.003(2) 0.015(2) 0.006(2)
C3 0.035(2) 0.030(2) 0.035(2) -0.0015(17) 0.0056(18) 0.0000(18)
C4 0.067(3) 0.088(4) 0.038(3) 0.005(3) 0.020(2) 0.015(3)
C5 0.032(2) 0.031(2) 0.039(2) -0.0017(18) 0.0122(18) -0.0007(18)
C6 0.036(2) 0.040(2) 0.042(2) -0.003(2) 0.0113(19) -0.005(2)
C7 0.038(2) 0.029(2) 0.053(3) 0.000(2) 0.011(2) 0.0022(19)
C8 0.028(2) 0.037(2) 0.051(3) 0.006(2) 0.0098(19) -0.0042(19)
C9 0.032(2) 0.034(2) 0.046(3) 0.002(2) 0.0082(19) 0.0045(18)
C10 0.047(3) 0.044(3) 0.059(3) 0.009(2) 0.001(2) 0.003(2)
C11 0.044(3) 0.056(3) 0.041(3) -0.017(2) 0.001(2) -0.007(2)
C12 0.044(3) 0.049(3) 0.058(3) -0.025(2) 0.005(2) -0.011(2)
C13 0.035(2) 0.034(2) 0.047(3) -0.011(2) 0.007(2) -0.0021(19)
C14 0.074(4) 0.098(5) 0.043(3) -0.020(3) -0.008(3) -0.022(3)
C15 0.031(2) 0.038(3) 0.059(3) -0.015(2) 0.010(2) -0.0042(18)
C16 0.072(3) 0.035(3) 0.066(3) -0.018(2) 0.019(3) -0.013(2)
C17 0.092(4) 0.023(3) 0.087(4) -0.009(3) 0.024(3) -0.010(2)
C18 0.051(3) 0.035(3) 0.066(3) 0.002(2) 0.013(2) -0.005(2)
C19 0.035(2) 0.026(2) 0.054(3) -0.002(2) 0.012(2) -0.0018(17)
C20 0.088(4) 0.045(3) 0.086(4) 0.015(3) 0.021(3) -0.007(3)
C21 0.038(2) 0.036(2) 0.043(2) 0.005(2) 0.0014(19) 0.0039(19)
C22 0.049(3) 0.027(2) 0.045(3) -0.001(2) 0.005(2) 0.0069(19)
C23 0.030(2) 0.029(2) 0.037(2) 0.0017(18) 0.0056(17) 0.0027(17)
C24 0.072(3) 0.049(3) 0.046(3) 0.009(2) -0.003(2) 0.011(3)
C25 0.0259(19) 0.024(2) 0.043(2) -0.0010(18) 0.0066(17) 0.0033(16)
C26 0.040(2) 0.025(2) 0.043(2) 0.0027(18) 0.0066(19) 0.0003(18)
C27 0.047(2) 0.025(2) 0.044(2) -0.0019(19) 0.008(2) -0.0016(19)
C28 0.047(3) 0.031(2) 0.044(2) -0.001(2) 0.007(2) 0.005(2)
C29 0.044(2) 0.028(2) 0.045(3) -0.0068(19) 0.010(2) -0.0069(19)
C30 0.097(4) 0.052(3) 0.041(3) -0.003(2) 0.014(3) 0.000(3)
C31 0.039(2) 0.031(2) 0.039(2) -0.0071(19) 0.0101(19) -0.0009(19)
C32 0.042(2) 0.026(2) 0.046(3) -0.0001(19) 0.010(2) 0.0063(18)
C33 0.0259(19) 0.028(2) 0.039(2) 0.0002(18) 0.0065(17) 0.0008(17)
C34 0.065(3) 0.039(3) 0.040(2) -0.009(2) 0.008(2) 0.006(2)
C35 0.0248(19) 0.025(2) 0.041(2) 0.0015(18) 0.0039(17) 0.0057(16)
C36 0.038(2) 0.025(2) 0.043(2) 0.0003(18) 0.0045(19) -0.0010(18)
C37 0.044(2) 0.029(2) 0.044(2) 0.0036(19) 0.009(2) 0.0027(19)
C38 0.053(3) 0.035(3) 0.039(2) 0.003(2) 0.000(2) 0.008(2)
C39 0.040(2) 0.026(2) 0.043(2) 0.0058(19) -0.0005(19) -0.0004(18)
C40 0.093(4) 0.058(3) 0.043(3) 0.005(2) -0.001(3) -0.003(3)
C41 0.042(2) 0.031(2) 0.034(2) 0.0037(18) -0.0051(19) 0.0028(19)
C42 0.038(2) 0.038(2) 0.041(2) 0.0022(19) -0.004(2) 0.0061(19)
C43 0.034(2) 0.026(2) 0.037(2) 0.0009(17) 0.0019(18) 0.0017(17)
C44 0.056(3) 0.061(3) 0.037(2) -0.002(2) -0.008(2) 0.006(2)
C45 0.025(2) 0.033(2) 0.040(2) -0.0001(18) 0.0020(17) -0.0014(17)
C46 0.035(2) 0.035(2) 0.047(2) 0.002(2) 0.0017(19) 0.0021(19)
C47 0.037(2) 0.028(2) 0.063(3) -0.003(2) 0.007(2) 0.0028(19)
C48 0.032(2) 0.035(2) 0.053(3) -0.009(2) 0.009(2) -0.0045(19)
C49 0.033(2) 0.031(2) 0.042(2) 0.0001(19) 0.0026(18) 0.0036(18)
C50 0.060(3) 0.048(3) 0.068(3) -0.011(2) 0.023(3) -0.005(2)
C51 0.045(2) 0.041(3) 0.039(2) 0.010(2) 0.011(2) 0.007(2)
C52 0.048(3) 0.042(3) 0.051(3) 0.015(2) 0.014(2) -0.004(2)
C53 0.036(2) 0.033(2) 0.040(2) 0.0068(19) 0.0078(18) 0.0029(18)
C54 0.076(3) 0.071(3) 0.037(3) 0.011(2) 0.015(2) -0.003(3)
C55 0.036(2) 0.030(2) 0.046(2) 0.0051(19) 0.0093(19) -0.0021(18)
C56 0.058(3) 0.036(3) 0.061(3) 0.009(2) 0.004(2) -0.004(2)
C57 0.070(3) 0.027(3) 0.078(4) 0.000(3) -0.002(3) -0.006(2)
C58 0.050(3) 0.036(3) 0.060(3) -0.006(2) -0.001(2) -0.003(2)
C59 0.034(2) 0.031(2) 0.047(3) -0.001(2) 0.0079(19) 0.0006(18)
C60 0.097(4) 0.046(3) 0.078(4) -0.013(3) -0.011(3) -0.013(3)
C61 0.108(5) 0.080(5) 0.069(4) -0.004(3) -0.006(4) -0.003(4)
C62 0.128(6) 0.114(6) 0.083(5) 0.050(5) 0.034(4) 0.055(5)
C63 0.046(3) 0.067(3) 0.051(3) 0.005(3) 0.007(2) 0.001(3)
C64 0.046(2) 0.038(3) 0.034(2) 0.0013(19) 0.0007(19) 0.008(2)
C65 0.044(3) 0.062(3) 0.051(3) 0.013(2) 0.000(2) 0.001(2)
C66 0.057(3) 0.043(3) 0.055(3) 0.009(2) 0.008(3) -0.003(2)
C67 0.036(2) 0.047(3) 0.040(2) 0.007(2) 0.006(2) -0.007(2)
C68 0.052(3) 0.053(3) 0.045(3) -0.008(2) 0.003(2) -0.010(2)
C69 0.066(3) 0.097(5) 0.048(3) 0.012(3) 0.011(3) -0.006(3)
C70 0.050(3) 0.057(3) 0.044(3) 0.008(2) -0.002(2) -0.016(2)
C71 0.069(4) 0.062(4) 0.076(4) 0.022(3) -0.007(3) -0.010(3)
C72 0.049(3) 0.123(6) 0.064(4) 0.053(4) -0.017(3) -0.029(4)
C73 0.045(3) 0.059(3) 0.034(2) -0.008(2) 0.004(2) -0.017(2)
C74 0.100(5) 0.110(6) 0.068(4) -0.039(4) 0.036(4) -0.044(5)

loop_
_atom_type_symbol
_atom_type_description
_atom_type_scat_dispersion_real
_atom_type_scat_dispersion_imag
_atom_type_scat_source
C C 0.0033 0.0016 'International Tables Vol C Tables 4.2.6.8 and 6.1.1.4'
H H 0.0000 0.0000 'International Tables Vol C Tables 4.2.6.8 and 6.1.1.4'
B B 0.0013 0.0007 'International Tables Vol C Tables 4.2.6.8 and 6.1.1.4'
N N 0.0061 0.0033 'International Tables Vol C Tables 4.2.6.8 and 6.1.1.4'
O O 0.0106 0.0060 'International Tables Vol C Tables 4.2.6.8 and 6.1.1.4'
F F 0.0171 0.0103 'International Tables Vol C Tables 4.2.6.8 and 6.1.1.4'
S S 0.1246 0.1234 'International Tables Vol C Tables 4.2.6.8 and 6.1.1.4'
Zn Zn 0.2839 1.4301 'International Tables Vol C Tables 4.2.6.8 and 6.1.1.4'

loop_
_geom_angle_atom_site_label_1
_geom_angle_atom_site_label_2
_geom_angle_atom_site_label_3
_geom_angle
_geom_angle_publ_flag
N3 Zn1 N1 94.93(12) y
N3 Zn1 N2 90.27(12) y
N1 Zn1 N2 93.11(12) y
N3 Zn1 S1 128.81(9) y
N1 Zn1 S1 117.26(9) y
N2 Zn1 S1 123.63(10) y
N10 Zn2 N11 95.96(12) y
N10 Zn2 N12 89.95(12) y
N11 Zn2 N12 92.82(12) y
N10 Zn2 S2 128.61(9) y
N11 Zn2 S2 117.34(9) y
N12 Zn2 S2 123.43(9) y
C3 N1 N4 106.1(3) y
C3 N1 Zn1 140.2(3) y
N4 N1 Zn1 112.6(2) y
C13 N2 N5 106.2(3) y
C13 N2 Zn1 140.2(3) y
N5 N2 Zn1 112.6(2) y
C23 N3 N6 106.5(3) y
C23 N3 Zn1 140.6(3) y
N6 N3 Zn1 112.6(2) y
C1 N4 N1 110.1(3) y
C1 N4 B1 128.9(3) y
N1 N4 B1 120.1(3) y
C11 N5 N2 109.8(3) y
C11 N5 B1 130.1(4) y
N2 N5 B1 119.9(3) y
C21 N6 N3 109.8(3) y
C21 N6 B1 129.5(3) y
N3 N6 B1 120.7(3) y
C9 N7 C8 118.6(4) y
C19 N8 C18 118.0(4) y
C29 N9 C28 118.4(4) y
C33 N10 N13 106.7(3) y
C33 N10 Zn2 139.4(3) y
N13 N10 Zn2 113.4(2) y
C43 N11 N14 107.1(3) y
C43 N11 Zn2 140.7(3) y
N14 N11 Zn2 111.9(2) y
C53 N12 N15 106.9(3) y
C53 N12 Zn2 139.4(3) y
N15 N12 Zn2 111.5(2) y
C31 N13 N10 110.0(3) y
C31 N13 B2 130.1(3) y
N10 N13 B2 119.8(3) y
C41 N14 N11 109.0(3) y
C41 N14 B2 129.3(3) y
N11 N14 B2 120.5(3) y
C51 N15 N12 109.1(3) y
C51 N15 B2 129.7(3) y
N12 N15 B2 120.9(3) y
C39 N16 C38 118.2(4) y
C48 N17 C49 117.8(3) y
C59 N18 C58 118.3(4) y
N5 B1 N6 109.4(3) y
N5 B1 N4 108.1(3) y
N6 B1 N4 110.0(3) y
N13 B2 N14 109.5(3) y
N13 B2 N15 109.7(3) y
N14 B2 N15 107.9(3) y
N4 C1 C2 107.2(3) y
N4 C1 C4 123.3(4) y
C2 C1 C4 129.5(4) y
C1 C2 C3 106.8(4) y
N1 C3 C2 109.9(3) y
N1 C3 C5 122.5(3) y
C2 C3 C5 127.5(4) y
C9 C5 C6 116.0(4) y
C9 C5 C3 123.6(4) y
C6 C5 C3 120.4(4) y
C7 C6 C5 119.6(4) y
C8 C7 C6 120.7(4) y
N7 C8 C7 120.2(4) y
N7 C8 C10 117.2(4) y
C7 C8 C10 122.6(4) y
N7 C9 C5 124.7(4) y
N5 C11 C12 107.2(4) y
N5 C11 C14 122.6(4) y
C12 C11 C14 130.2(4) y
C11 C12 C13 107.2(4) y
N2 C13 C12 109.6(4) y
N2 C13 C15 120.0(4) y
C12 C13 C15 130.3(4) y
C16 C15 C19 116.3(4) y
C16 C15 C13 122.3(4) y
C19 C15 C13 121.4(4) y
C17 C16 C15 119.5(4) y
C16 C17 C18 121.0(4) y
N8 C18 C17 120.4(4) y
N8 C18 C20 116.5(4) y
C17 C18 C20 123.2(4) y
N8 C19 C15 124.8(4) y
N6 C21 C22 107.4(3) y
N6 C21 C24 123.2(4) y
C22 C21 C24 129.4(4) y
C21 C22 C23 106.6(4) y
N3 C23 C22 109.7(3) y
N3 C23 C25 122.0(3) y
C22 C23 C25 128.3(3) y
C29 C25 C26 116.4(4) y
C29 C25 C23 122.4(3) y
C26 C25 C23 121.2(3) y
C27 C26 C25 120.1(4) y
C26 C27 C28 120.1(4) y
N9 C28 C27 120.9(4) y
N9 C28 C30 117.0(4) y
C27 C28 C30 122.1(4) y
N9 C29 C25 124.2(4) y
N13 C31 C32 107.5(3) y
N13 C31 C34 123.2(4) y
C32 C31 C34 129.4(4) y
C31 C32 C33 106.8(3) y
N10 C33 C32 109.0(3) y
N10 C33 C35 121.0(3) y
C32 C33 C35 130.0(3) y
C39 C35 C36 116.2(4) y
C39 C35 C33 122.0(3) y
C36 C35 C33 121.8(3) y
C37 C36 C35 119.8(4) y
C36 C37 C38 120.2(4) y
N16 C38 C37 120.7(4) y
N16 C38 C40 117.8(4) y
C37 C38 C40 121.5(4) y
N16 C39 C35 124.8(4) y
N14 C41 C42 108.1(3) y
N14 C41 C44 122.7(4) y
C42 C41 C44 129.2(4) y
C41 C42 C43 106.8(4) y
N11 C43 C42 109.0(3) y
N11 C43 C45 123.4(3) y
C42 C43 C45 127.4(3) y
C49 C45 C46 116.2(4) y
C49 C45 C43 124.3(4) y
C46 C45 C43 119.5(3) y
C47 C46 C45 120.0(4) y
C46 C47 C48 120.2(4) y
N17 C48 C47 120.9(4) y
N17 C48 C50 117.2(4) y
C47 C48 C50 121.9(4) y
N17 C49 C45 124.7(4) y
N15 C51 C52 107.7(4) y
N15 C51 C54 122.8(4) y
C52 C51 C54 129.4(4) y
C51 C52 C53 106.7(4) y
N12 C53 C52 109.6(4) y
N12 C53 C55 121.3(3) y
C52 C53 C55 129.0(4) y
C56 C55 C59 116.5(4) y
C56 C55 C53 122.1(4) y
C59 C55 C53 121.4(4) y
C57 C56 C55 119.5(4) y
C56 C57 C58 120.7(4) y
N18 C58 C57 120.3(4) y
N18 C58 C60 117.5(4) y
C57 C58 C60 122.2(4) y
N18 C59 C55 124.7(4) y
N19 C62 C61 175.1(11) y
F1 C63 F3 107.4(4) y
F1 C63 F2 107.5(4) y
F3 C63 F2 106.5(4) y
F1 C63 C64 111.9(4) y
F3 C63 C64 113.2(4) y
F2 C63 C64 109.9(4) y
O2 C64 O1 115.5(3) y
O2 C64 C65 108.8(4) y
O1 C64 C65 104.7(4) y
O2 C64 C63 105.4(4) y
O1 C64 C63 110.6(4) y
C65 C64 C63 112.0(4) y
F5 C65 F6 107.0(4) y
F5 C65 F4 107.2(4) y
F6 C65 F4 107.4(4) y
F5 C65 C64 112.5(4) y
F6 C65 C64 112.5(4) y
F4 C65 C64 110.0(4) y
F7 C66 F8 107.5(4) y
F7 C66 F9 107.6(4) y
F8 C66 F9 106.6(4) y
F7 C66 C67 113.0(4) y
F8 C66 C67 111.8(4) y
F9 C66 C67 110.1(4) y
O3 C67 O4 115.5(4) y
O3 C67 C68 104.4(3) y
O4 C67 C68 109.9(4) y
O3 C67 C66 111.5(4) y
O4 C67 C66 103.6(3) y
C68 C67 C66 112.2(4) y
F11 C68 F10 106.0(4) y
F11 C68 F12 107.0(4) y
F10 C68 F12 106.9(4) y
F11 C68 C67 113.0(4) y
F10 C68 C67 112.7(4) y
F12 C68 C67 110.8(4) y
F13 C69 F14 107.6(5) y
F13 C69 F15 106.5(4) y
F14 C69 F15 105.8(5) y
F13 C69 C70 114.8(5) y
F14 C69 C70 110.5(4) y
F15 C69 C70 111.1(5) y
O5 C70 O6 115.0(4) y
O5 C70 C69 110.7(4) y
O6 C70 C69 103.5(4) y
O5 C70 C71 105.7(4) y
O6 C70 C71 109.7(4) y
C69 C70 C71 112.4(4) y
F16 C71 F17 106.9(5) y
F16 C71 F18 107.9(5) y
F17 C71 F18 106.6(5) y
F16 C71 C70 111.4(5) y
F17 C71 C70 112.7(5) y
F18 C71 C70 111.1(4) y
F20 C72 F21 107.8(6) y
F20 C72 F19 108.8(6) y
F21 C72 F19 105.7(5) y
F20 C72 C73 112.2(5) y
F21 C72 C73 111.0(5) y
F19 C72 C73 111.1(5) y
O7 C73 O8 116.8(4) y
O7 C73 C72 104.3(4) y
O8 C73 C72 108.9(4) y
O7 C73 C74 109.8(4) y
O8 C73 C74 102.1(4) y
C72 C73 C74 115.3(5) y
F23 C74 F22 108.3(7) y
F23 C74 F24 107.9(6) y
F22 C74 F24 107.6(7) y
F23 C74 C73 112.1(6) y
F22 C74 C73 110.2(5) y
F24 C74 C73 110.6(6) y

loop_
_geom_bond_atom_site_label_1
_geom_bond_atom_site_label_2
_geom_bond_distance
_geom_bond_publ_flag
Zn1 N3 2.024(3) y
Zn1 N1 2.050(3) y
Zn1 N2 2.054(3) y
Zn1 S1 2.2097(11) y
Zn2 N10 2.027(3) y
Zn2 N11 2.053(3) y
Zn2 N12 2.054(3) y
Zn2 S2 2.2028(11) y
N1 C3 1.350(5) y
N1 N4 1.379(4) y
N2 C13 1.344(5) y
N2 N5 1.377(4) y
N3 C23 1.340(5) y
N3 N6 1.375(4) y
N4 C1 1.356(5) y
N4 B1 1.547(6) y
N5 C11 1.356(5) y
N5 B1 1.544(6) y
N6 C21 1.356(5) y
N6 B1 1.545(6) y
N7 C9 1.335(5) y
N7 C8 1.348(5) y
N8 C19 1.332(5) y
N8 C18 1.347(5) y
N9 C29 1.341(5) y
N9 C28 1.344(5) y
N10 C33 1.350(5) y
N10 N13 1.372(4) y
N11 C43 1.342(5) y
N11 N14 1.379(4) y
N12 C53 1.338(5) y
N12 N15 1.377(4) y
N13 C31 1.347(5) y
N13 B2 1.544(5) y
N14 C41 1.354(5) y
N14 B2 1.549(6) y
N15 C51 1.362(5) y
N15 B2 1.553(6) y
N16 C39 1.333(5) y
N16 C38 1.339(5) y
N17 C48 1.345(5) y
N17 C49 1.350(5) y
N18 C59 1.330(5) y
N18 C58 1.340(5) y
N19 C62 1.132(10) y
O1 C64 1.380(5) y
O2 C64 1.378(5) y
O3 C67 1.363(5) y
O4 C67 1.366(5) y
O5 C70 1.373(5) y
O6 C70 1.378(5) y
O7 C73 1.351(5) y
O8 C73 1.385(5) y
F1 C63 1.323(6) y
F2 C63 1.334(6) y
F3 C63 1.330(5) y
F4 C65 1.344(5) y
F5 C65 1.330(6) y
F6 C65 1.333(5) y
F7 C66 1.321(5) y
F8 C66 1.328(5) y
F9 C66 1.329(5) y
F10 C68 1.336(5) y
F11 C68 1.329(5) y
F12 C68 1.340(5) y
F13 C69 1.304(6) y
F14 C69 1.336(7) y
F15 C69 1.351(6) y
F16 C71 1.325(6) y
F17 C71 1.330(6) y
F18 C71 1.338(7) y
F19 C72 1.344(6) y
F20 C72 1.298(8) y
F21 C72 1.332(6) y
F22 C74 1.313(8) y
F23 C74 1.301(7) y
F24 C74 1.325(7) y
C1 C2 1.379(6) y
C1 C4 1.484(6) y
C2 C3 1.384(5) y
C3 C5 1.466(5) y
C5 C9 1.385(5) y
C5 C6 1.392(5) y
C6 C7 1.379(6) y
C7 C8 1.378(6) y
C8 C10 1.497(6) y
C11 C12 1.367(6) y
C11 C14 1.492(6) y
C12 C13 1.380(6) y
C13 C15 1.480(6) y
C15 C16 1.385(6) y
C15 C19 1.387(6) y
C16 C17 1.362(7) y
C17 C18 1.384(7) y
C18 C20 1.511(7) y
C21 C22 1.374(6) y
C21 C24 1.491(6) y
C22 C23 1.388(5) y
C23 C25 1.473(5) y
C25 C29 1.376(5) y
C25 C26 1.392(5) y
C26 C27 1.367(5) y
C27 C28 1.377(6) y
C28 C30 1.504(6) y
C31 C32 1.377(6) y
C31 C34 1.503(5) y
C32 C33 1.388(5) y
C33 C35 1.464(5) y
C35 C39 1.381(5) y
C35 C36 1.390(5) y
C36 C37 1.366(6) y
C37 C38 1.390(6) y
C38 C40 1.509(6) y
C41 C42 1.363(6) y
C41 C44 1.504(6) y
C42 C43 1.396(5) y
C43 C45 1.477(5) y
C45 C49 1.376(5) y
C45 C46 1.395(5) y
C46 C47 1.366(6) y
C47 C48 1.387(6) y
C48 C50 1.510(6) y
C51 C52 1.366(6) y
C51 C54 1.496(6) y
C52 C53 1.388(6) y
C53 C55 1.477(6) y
C55 C56 1.378(6) y
C55 C59 1.387(6) y
C56 C57 1.368(6) y
C57 C58 1.389(7) y
C58 C60 1.499(7) y
C61 C62 1.405(10) y
C63 C64 1.527(6) y
C64 C65 1.518(6) y
C66 C67 1.537(6) y
C67 C68 1.523(6) y
C69 C70 1.519(7) y
C70 C71 1.533(7) y
C72 C73 1.534(7) y
C73 C74 1.555(9) y

loop_
_cod_changelog_entry_id
_cod_changelog_entry_author
_cod_changelog_entry_date
_cod_changelog_entry_text
1 'Vaitkus, Antanas' 2024-11-15T14:40:08+02:00
;
 Removed multiple data items that had the 'y' placeholder value.
;
